data_7236247
loop_
_publ_author_name
'Shen, Chang'
'Yu, Fei'
'Chu, Wing-Kin'
'Xiang, Jing'
'Tan, Peng'
'Luo, Ya'
'Feng, Hua'
'Guo, Zheng-Qing'
'Leung, Chi-Fai'
'Lau, Tai-Chu'

_publ_section_title
;
 Synthesis, structures and photophysical properties of luminescent
 cyanoruthenate(ii) complexes with hydroxylated bipyridine and
 phenanthroline ligands
;
_journal_issue 90
_journal_name_full 'RSC Advances'
_journal_page_first 87389
_journal_paper_doi 10.1039/C6RA16319J
_journal_volume 6
_journal_year 2016
_chemical_formula_sum 'C92 H70 N4 O4 P4 Ru'
_chemical_formula_weight 1520.47
_space_group_IT_number 2
_space_group_name_Hall '-P 1'
_space_group_name_H-M_alt 'P -1'
_symmetry_cell_setting triclinic
_symmetry_space_group_name_Hall '-P 1'
_symmetry_space_group_name_H-M 'P -1'
_atom_sites_solution_hydrogens geom
_atom_sites_solution_primary direct
_atom_sites_solution_secondary difmap
_audit_creation_method SHELXL-97
_audit_update_record
;
2016-06-23 deposited with the CCDC.
2016-08-22 downloaded from the CCDC.
;
_cell_angle_alpha 81.2010(10)
_cell_angle_beta 64.451(2)
_cell_angle_gamma 81.228(2)
_cell_formula_units_Z 1
_cell_length_a 12.3881(2)
_cell_length_b 13.1663(2)
_cell_length_c 13.5475(2)
_cell_measurement_reflns_used 3523
_cell_measurement_temperature 293(2)
_cell_measurement_theta_max 70.1250
_cell_measurement_theta_min 4.0160
_cell_volume 1960.84(6)
_computing_cell_refinement 'SMART (Bruker, 2002)'
_computing_data_collection 'SMART (Bruker, 2002)'
_computing_data_reduction SAINT
_computing_molecular_graphics 'ORTEP-II (Johnson, 1976)'
_computing_publication_material SHELXL-97
_computing_structure_refinement 'SHELXL-97 (Sheldrick, 1997)'
_computing_structure_solution 'SHELXS-97 (Sheldrick, 1990)'
_diffrn_ambient_temperature 293(2)
_diffrn_measured_fraction_theta_full 0.986
_diffrn_measured_fraction_theta_max 0.986
_diffrn_measurement_device_type 'Bruker APEX area-dectector diffractometer'
_diffrn_measurement_method '\f and \w-scan'
_diffrn_radiation_monochromator graphite
_diffrn_radiation_source 'fine-focus sealed tube'
_diffrn_radiation_type MoK\a
_diffrn_radiation_wavelength 0.71073
_diffrn_reflns_av_R_equivalents 0.0210
_diffrn_reflns_av_sigmaI/netI 0.0263
_diffrn_reflns_limit_h_max 14
_diffrn_reflns_limit_h_min -14
_diffrn_reflns_limit_k_max 15
_diffrn_reflns_limit_k_min -15
_diffrn_reflns_limit_l_max 16
_diffrn_reflns_limit_l_min -16
_diffrn_reflns_number 20590
_diffrn_reflns_theta_full 25.00
_diffrn_reflns_theta_max 25.00
_diffrn_reflns_theta_min 3.48
_exptl_absorpt_coefficient_mu 0.336
_exptl_absorpt_correction_T_max 0.960
_exptl_absorpt_correction_T_min 0.935
_exptl_absorpt_correction_type multi-scan
_exptl_absorpt_process_details 'SADABS (Bruker, 2002)'
_exptl_crystal_colour colorless
_exptl_crystal_density_diffrn 1.288
_exptl_crystal_density_method 'not measured'
_exptl_crystal_description block
_exptl_crystal_F_000 786
_exptl_crystal_size_max 0.20
_exptl_crystal_size_mid 0.18
_exptl_crystal_size_min 0.12
_refine_diff_density_max 0.675
_refine_diff_density_min -0.773
_refine_diff_density_rms 0.055
_refine_ls_extinction_method none
_refine_ls_goodness_of_fit_ref 1.085
_refine_ls_hydrogen_treatment mixed
_refine_ls_matrix_type full
_refine_ls_number_parameters 463
_refine_ls_number_reflns 6802
_refine_ls_number_restraints 3
_refine_ls_restrained_S_all 1.089
_refine_ls_R_factor_all 0.0455
_refine_ls_R_factor_gt 0.0375
_refine_ls_shift/su_max 0.000
_refine_ls_shift/su_mean 0.000
_refine_ls_structure_factor_coef Fsqd
_refine_ls_weighting_details 'calc w=1/[\s^2^(Fo^2^)+(0.0676P)^2^+0.4800P] where P=(Fo^2^+2Fc^2^)/3'
_refine_ls_weighting_scheme calc
_refine_ls_wR_factor_gt 0.1047
_refine_ls_wR_factor_ref 0.1079
_reflns_number_gt 5798
_reflns_number_total 6802
_reflns_threshold_expression >2sigma(I)
_cod_data_source_file c6ra16319j2.cif
_cod_data_source_block 062409a
_cod_depositor_comments
;
The following automatic conversions were performed:

data item '_exptl_absorpt_correction_type' value 'Multi-scan' was
changed to 'multi-scan' in accordance with the
/home/saulius/struct/COD-crude-data/automatic-downloads/DataCite-retrospective/RSC/depositions/lib/dictionaries/cif_core.dic
dictionary named 'cif_core.dic' version 2.4.2 last updated on
2011-04-26.

Automatic conversion script
Id: cif_fix_values 6909 2019-04-08 15:41:33Z antanas 
;
_cod_original_cell_volume 1960.84(5)
_cod_database_code 7236247

loop_
_symmetry_equiv_pos_as_xyz
'x, y, z'
'-x, -y, -z'

loop_
_atom_site_label
_atom_site_type_symbol
_atom_site_fract_x
_atom_site_fract_y
_atom_site_fract_z
_atom_site_U_iso_or_equiv
_atom_site_adp_type
_atom_site_occupancy
_atom_site_symmetry_multiplicity
_atom_site_calc_flag
_atom_site_refinement_flags
Ru1 Ru 0.5000 0.0000 0.5000 0.02732(10) Uani 1 2 d S
P1 P 0.32717(5) 0.11338(5) 0.52869(5) 0.03130(16) Uani 1 1 d .
P2 P 0.29192(7) 0.64100(5) 0.20589(5) 0.03909(18) Uani 1 1 d .
N1 N 0.5153(2) 0.0832(2) 0.7035(2) 0.0494(6) Uani 1 1 d .
N2 N 0.6565(2) 0.17609(18) 0.33392(18) 0.0456(6) Uani 1 1 d .
C1 C 0.5124(2) 0.0519(2) 0.6294(2) 0.0351(6) Uani 1 1 d .
C2 C 0.6002(2) 0.1128(2) 0.39367(19) 0.0319(5) Uani 1 1 d .
C3 C 0.1918(2) 0.0898(2) 0.6569(3) 0.0466(7) Uani 1 1 d .
C4 C 0.0767(3) 0.1099(3) 0.6661(3) 0.0699(10) Uani 1 1 d .
H4 H 0.0627 0.1299 0.6034 0.084 Uiso 1 1 calc R
C5 C -0.0210(3) 0.1005(3) 0.7700(5) 0.0893(14) Uani 1 1 d .
H5 H -0.0990 0.1112 0.7748 0.107 Uiso 1 1 calc R
C6 C -0.0035(4) 0.0768(4) 0.8605(4) 0.1036(17) Uani 1 1 d .
H6 H -0.0689 0.0732 0.9287 0.124 Uiso 1 1 calc R
C7 C 0.1079(4) 0.0580(4) 0.8540(4) 0.1052(16) Uani 1 1 d .
H7 H 0.1195 0.0409 0.9181 0.126 Uiso 1 1 calc R
C8 C 0.2071(3) 0.0633(3) 0.7533(3) 0.0733(10) Uani 1 1 d .
H8 H 0.2841 0.0489 0.7506 0.088 Uiso 1 1 calc R
C9 C 0.2766(3) 0.1193(2) 0.4198(3) 0.0491(7) Uani 1 1 d .
C10 C 0.3248(4) 0.1831(3) 0.3274(3) 0.0719(11) Uani 1 1 d .
H10 H 0.3771 0.2293 0.3227 0.086 Uiso 1 1 calc R
C11 C 0.2962(6) 0.1801(4) 0.2372(4) 0.112(2) Uani 1 1 d .
H11 H 0.3304 0.2226 0.1724 0.135 Uiso 1 1 calc R
C12 C 0.2171(6) 0.1132(6) 0.2483(6) 0.129(3) Uani 1 1 d .
H12 H 0.1931 0.1137 0.1920 0.154 Uiso 1 1 calc R
C13 C 0.1711(6) 0.0437(6) 0.3421(7) 0.134(3) Uani 1 1 d .
H13 H 0.1194 -0.0031 0.3470 0.160 Uiso 1 1 calc R
C14 C 0.2031(4) 0.0456(4) 0.4262(4) 0.0884(13) Uani 1 1 d .
H14 H 0.1760 -0.0021 0.4878 0.106 Uiso 1 1 calc R
C15 C 0.3266(2) 0.25176(19) 0.54029(19) 0.0334(5) Uani 1 1 d .
C16 C 0.2300(3) 0.3213(2) 0.5413(2) 0.0463(7) Uani 1 1 d .
H16 H 0.1699 0.2995 0.5280 0.056 Uiso 1 1 calc R
C17 C 0.2220(3) 0.4222(2) 0.5617(3) 0.0568(8) Uani 1 1 d .
H17 H 0.1569 0.4680 0.5615 0.068 Uiso 1 1 calc R
C18 C 0.3086(3) 0.4554(2) 0.5820(3) 0.0600(9) Uani 1 1 d .
H18 H 0.3022 0.5232 0.5970 0.072 Uiso 1 1 calc R
C19 C 0.4057(3) 0.3880(2) 0.5802(3) 0.0601(9) Uani 1 1 d .
H19 H 0.4656 0.4106 0.5932 0.072 Uiso 1 1 calc R
C20 C 0.4148(3) 0.2866(2) 0.5593(2) 0.0441(7) Uani 1 1 d .
H20 H 0.4809 0.2417 0.5580 0.053 Uiso 1 1 calc R
C21 C 0.1880(3) 0.5714(2) 0.1885(2) 0.0449(7) Uani 1 1 d .
C22 C 0.1939(3) 0.4648(2) 0.2040(3) 0.0574(8) Uani 1 1 d .
H22 H 0.2557 0.4270 0.2192 0.069 Uiso 1 1 calc R
C23 C 0.1083(4) 0.4149(3) 0.1966(3) 0.0722(10) Uani 1 1 d .
H23 H 0.1123 0.3432 0.2076 0.087 Uiso 1 1 calc R
C24 C 0.0177(4) 0.4688(3) 0.1736(3) 0.0748(11) Uani 1 1 d .
H24 H -0.0390 0.4342 0.1676 0.090 Uiso 1 1 calc R
C25 C 0.0107(4) 0.5740(3) 0.1596(3) 0.0756(11) Uani 1 1 d .
H25 H -0.0522 0.6110 0.1456 0.091 Uiso 1 1 calc R
C26 C 0.0956(3) 0.6263(3) 0.1658(3) 0.0626(9) Uani 1 1 d .
H26 H 0.0908 0.6980 0.1547 0.075 Uiso 1 1 calc R
C27 C 0.3248(3) 0.7510(2) 0.1049(2) 0.0413(6) Uani 1 1 d .
C28 C 0.3441(2) 0.8436(2) 0.1270(2) 0.0438(6) Uani 1 1 d .
H28 H 0.3378 0.8515 0.1965 0.053 Uiso 1 1 calc R
C29 C 0.3727(3) 0.9245(2) 0.0458(3) 0.0578(8) Uani 1 1 d .
H29 H 0.3843 0.9875 0.0608 0.069 Uiso 1 1 calc R
C30 C 0.3841(3) 0.9129(3) -0.0565(3) 0.0677(10) Uani 1 1 d .
H30 H 0.4052 0.9678 -0.1111 0.081 Uiso 1 1 calc R
C31 C 0.3651(4) 0.8220(3) -0.0799(3) 0.0771(12) Uani 1 1 d .
H31 H 0.3721 0.8150 -0.1498 0.093 Uiso 1 1 calc R
C32 C 0.3353(4) 0.7403(3) 0.0010(3) 0.0677(10) Uani 1 1 d .
H32 H 0.3222 0.6780 -0.0143 0.081 Uiso 1 1 calc R
C33 C 0.4283(3) 0.5620(2) 0.1909(2) 0.0434(6) Uani 1 1 d .
C34 C 0.4280(3) 0.4833(3) 0.2729(2) 0.0546(8) Uani 1 1 d .
H34 H 0.3564 0.4704 0.3335 0.066 Uiso 1 1 calc R
C35 C 0.5324(3) 0.4253(3) 0.2645(3) 0.0617(9) Uani 1 1 d .
H35 H 0.5314 0.3720 0.3185 0.074 Uiso 1 1 calc R
C36 C 0.6378(4) 0.4454(3) 0.1773(3) 0.0686(10) Uani 1 1 d .
H36 H 0.7088 0.4062 0.1724 0.082 Uiso 1 1 calc R
C37 C 0.6401(3) 0.5224(3) 0.0971(3) 0.0757(11) Uani 1 1 d .
H37 H 0.7128 0.5360 0.0382 0.091 Uiso 1 1 calc R
C38 C 0.5356(3) 0.5804(3) 0.1026(3) 0.0621(9) Uani 1 1 d .
H38 H 0.5375 0.6320 0.0468 0.075 Uiso 1 1 calc R
C39 C 0.2238(2) 0.6796(2) 0.3430(2) 0.0391(6) Uani 1 1 d .
C40 C 0.1043(3) 0.6702(3) 0.4099(2) 0.0531(8) Uani 1 1 d .
H40 H 0.0570 0.6430 0.3844 0.064 Uiso 1 1 calc R
C41 C 0.0547(3) 0.7009(3) 0.5142(3) 0.0676(10) Uani 1 1 d .
H41 H -0.0261 0.6944 0.5594 0.081 Uiso 1 1 calc R
C42 C 0.1241(3) 0.7410(3) 0.5516(3) 0.0659(10) Uani 1 1 d .
H42 H 0.0899 0.7622 0.6220 0.079 Uiso 1 1 calc R
C43 C 0.2426(3) 0.7500(3) 0.4866(3) 0.0613(9) Uani 1 1 d .
H43 H 0.2892 0.7768 0.5130 0.074 Uiso 1 1 calc R
C44 C 0.2935(3) 0.7197(2) 0.3822(2) 0.0505(7) Uani 1 1 d .
H44 H 0.3746 0.7259 0.3379 0.061 Uiso 1 1 calc R
O1 O 0.8615(3) 0.2729(2) 0.1999(2) 0.0907(8) Uiso 1 1 d D
O2 O 0.3758(7) 0.1839(6) 0.9055(6) 0.095(2) Uiso 0.50 1 d PD
O3 O 0.4033(9) 0.2183(8) 0.8552(9) 0.140(3) Uiso 0.50 1 d PD
C45 C 0.9343(6) 0.2157(5) 0.1210(6) 0.137(2) Uiso 1 1 d D
C46 C 0.2874(11) 0.2499(10) 0.8696(11) 0.114(4) Uiso 0.50 1 d PD
C47 C 0.2803(12) 0.2073(12) 0.9182(11) 0.122(4) Uiso 0.50 1 d PD

loop_
_atom_site_aniso_label
_atom_site_aniso_U_11
_atom_site_aniso_U_22
_atom_site_aniso_U_33
_atom_site_aniso_U_23
_atom_site_aniso_U_13
_atom_site_aniso_U_12
Ru1 0.02464(16) 0.02641(16) 0.02810(16) 0.00084(11) -0.00871(11) -0.00499(11)
P1 0.0257(3) 0.0288(3) 0.0385(4) -0.0028(3) -0.0120(3) -0.0049(3)
P2 0.0501(4) 0.0358(4) 0.0323(4) 0.0007(3) -0.0167(3) -0.0123(3)
N1 0.0607(16) 0.0482(15) 0.0421(14) -0.0047(11) -0.0237(12) -0.0062(12)
N2 0.0501(14) 0.0438(14) 0.0392(12) 0.0049(11) -0.0140(11) -0.0172(12)
C1 0.0334(13) 0.0317(13) 0.0363(14) 0.0044(11) -0.0128(11) -0.0051(11)
C2 0.0316(13) 0.0346(13) 0.0303(12) -0.0039(11) -0.0132(10) -0.0043(11)
C3 0.0296(14) 0.0306(14) 0.0633(19) -0.0020(13) -0.0047(13) -0.0043(11)
C4 0.0404(18) 0.056(2) 0.098(3) -0.0052(19) -0.0139(18) -0.0081(15)
C5 0.0335(19) 0.071(3) 0.131(4) -0.024(3) 0.000(2) -0.0059(17)
C6 0.070(3) 0.100(4) 0.087(3) -0.001(3) 0.012(3) 0.000(3)
C7 0.080(3) 0.124(4) 0.065(3) -0.005(3) 0.013(2) -0.013(3)
C8 0.056(2) 0.088(3) 0.054(2) -0.0028(19) -0.0021(17) -0.0113(19)
C9 0.0460(16) 0.0497(18) 0.065(2) -0.0253(15) -0.0366(15) 0.0165(14)
C10 0.091(3) 0.076(3) 0.063(2) -0.016(2) -0.050(2) 0.020(2)
C11 0.157(5) 0.109(4) 0.096(3) -0.038(3) -0.090(4) 0.057(4)
C12 0.147(5) 0.160(6) 0.143(5) -0.089(5) -0.121(5) 0.062(5)
C13 0.119(5) 0.163(6) 0.180(6) -0.095(5) -0.104(5) 0.018(4)
C14 0.080(3) 0.093(3) 0.122(4) -0.048(3) -0.061(3) -0.002(2)
C15 0.0344(13) 0.0288(13) 0.0318(13) 0.0002(10) -0.0093(10) -0.0048(10)
C16 0.0399(15) 0.0374(15) 0.0583(18) -0.0040(13) -0.0188(13) -0.0004(12)
C17 0.0555(19) 0.0374(16) 0.063(2) -0.0023(14) -0.0154(16) 0.0069(14)
C18 0.083(2) 0.0303(16) 0.063(2) -0.0075(14) -0.0266(18) -0.0050(16)
C19 0.079(2) 0.0400(17) 0.075(2) -0.0043(16) -0.0427(19) -0.0145(17)
C20 0.0499(16) 0.0344(15) 0.0528(17) -0.0018(12) -0.0258(14) -0.0067(13)
C21 0.0560(17) 0.0440(16) 0.0365(14) -0.0011(12) -0.0176(13) -0.0178(14)
C22 0.070(2) 0.0460(18) 0.0582(19) 0.0050(15) -0.0272(16) -0.0205(16)
C23 0.089(3) 0.051(2) 0.078(2) 0.0021(18) -0.032(2) -0.033(2)
C24 0.074(3) 0.078(3) 0.082(3) -0.009(2) -0.032(2) -0.037(2)
C25 0.074(2) 0.075(3) 0.097(3) -0.008(2) -0.051(2) -0.014(2)
C26 0.076(2) 0.0484(19) 0.078(2) -0.0026(17) -0.044(2) -0.0151(17)
C27 0.0480(16) 0.0390(15) 0.0376(14) 0.0036(12) -0.0185(12) -0.0117(12)
C28 0.0387(15) 0.0434(16) 0.0454(15) -0.0028(13) -0.0130(12) -0.0089(12)
C29 0.0507(18) 0.0431(17) 0.067(2) 0.0046(15) -0.0133(16) -0.0144(14)
C30 0.068(2) 0.060(2) 0.062(2) 0.0269(18) -0.0218(18) -0.0174(18)
C31 0.105(3) 0.085(3) 0.047(2) 0.0205(19) -0.038(2) -0.033(2)
C32 0.107(3) 0.062(2) 0.0442(18) 0.0062(16) -0.0372(19) -0.031(2)
C33 0.0545(17) 0.0401(15) 0.0344(14) -0.0041(12) -0.0155(13) -0.0103(13)
C34 0.063(2) 0.0547(19) 0.0427(16) 0.0050(14) -0.0203(15) -0.0108(16)
C35 0.079(2) 0.051(2) 0.060(2) -0.0039(16) -0.0372(19) 0.0022(18)
C36 0.072(2) 0.057(2) 0.078(2) -0.0271(19) -0.034(2) 0.0168(18)
C37 0.059(2) 0.072(3) 0.069(2) -0.015(2) -0.0026(18) 0.0069(19)
C38 0.068(2) 0.053(2) 0.0450(18) -0.0005(15) -0.0079(16) -0.0007(17)
C39 0.0452(15) 0.0389(15) 0.0340(14) -0.0009(11) -0.0175(12) -0.0055(12)
C40 0.0461(17) 0.071(2) 0.0446(16) -0.0047(15) -0.0202(14) -0.0110(15)
C41 0.0479(18) 0.109(3) 0.0414(17) -0.0132(18) -0.0144(14) -0.0030(19)
C42 0.069(2) 0.090(3) 0.0401(17) -0.0209(17) -0.0236(16) 0.0073(19)
C43 0.069(2) 0.076(2) 0.0527(19) -0.0171(17) -0.0346(17) -0.0073(18)
C44 0.0510(17) 0.0577(19) 0.0465(16) -0.0056(14) -0.0217(14) -0.0109(15)

loop_
_atom_type_symbol
_atom_type_description
_atom_type_scat_dispersion_real
_atom_type_scat_dispersion_imag
_atom_type_scat_source
C C 0.0033 0.0016 'International Tables Vol C Tables 4.2.6.8 and 6.1.1.4'
P P 0.1023 0.0942 'International Tables Vol C Tables 4.2.6.8 and 6.1.1.4'
Ru Ru -1.2594 0.8363 'International Tables Vol C Tables 4.2.6.8 and 6.1.1.4'
N N 0.0061 0.0033 'International Tables Vol C Tables 4.2.6.8 and 6.1.1.4'
O O 0.0106 0.0060 'International Tables Vol C Tables 4.2.6.8 and 6.1.1.4'
H H 0.0000 0.0000 'International Tables Vol C Tables 4.2.6.8 and 6.1.1.4'

loop_
_geom_angle_atom_site_label_1
_geom_angle_atom_site_label_2
_geom_angle_atom_site_label_3
_geom_angle
_geom_angle_site_symmetry_1
_geom_angle_site_symmetry_3
C2 Ru1 C2 180.00(18) 2_656 .
C2 Ru1 C1 89.13(9) 2_656 .
C2 Ru1 C1 90.87(9) . .
C2 Ru1 C1 90.87(9) 2_656 2_656
C2 Ru1 C1 89.13(9) . 2_656
C1 Ru1 C1 180.0 . 2_656
C2 Ru1 P1 91.13(7) 2_656 .
C2 Ru1 P1 88.87(7) . .
C1 Ru1 P1 89.62(7) . .
C1 Ru1 P1 90.38(7) 2_656 .
C2 Ru1 P1 88.87(7) 2_656 2_656
C2 Ru1 P1 91.13(7) . 2_656
C1 Ru1 P1 90.38(7) . 2_656
C1 Ru1 P1 89.62(7) 2_656 2_656
P1 Ru1 P1 180.00(3) . 2_656
C9 P1 C3 104.41(15) . .
C9 P1 C15 102.12(13) . .
C3 P1 C15 96.53(12) . .
C9 P1 Ru1 112.69(9) . .
C3 P1 Ru1 117.89(10) . .
C15 P1 Ru1 120.55(8) . .
C33 P2 C39 107.21(13) . .
C33 P2 C27 109.83(13) . .
C39 P2 C27 111.32(13) . .
C33 P2 C21 111.80(14) . .
C39 P2 C21 108.42(13) . .
C27 P2 C21 108.27(13) . .
N1 C1 Ru1 177.5(2) . .
N2 C2 Ru1 179.9(2) . .
C4 C3 C8 117.2(3) . .
C4 C3 P1 124.6(3) . .
C8 C3 P1 117.5(2) . .
C3 C4 C5 120.3(4) . .
C3 C4 H4 119.9 . .
C5 C4 H4 119.9 . .
C6 C5 C4 121.0(4) . .
C6 C5 H5 119.5 . .
C4 C5 H5 119.5 . .
C5 C6 C7 119.8(4) . .
C5 C6 H6 120.1 . .
C7 C6 H6 120.1 . .
C6 C7 C8 121.3(5) . .
C6 C7 H7 119.3 . .
C8 C7 H7 119.3 . .
C3 C8 C7 120.2(4) . .
C3 C8 H8 119.9 . .
C7 C8 H8 119.9 . .
C10 C9 C14 120.7(3) . .
C10 C9 P1 119.7(3) . .
C14 C9 P1 118.8(3) . .
C9 C10 C11 120.2(5) . .
C9 C10 H10 119.9 . .
C11 C10 H10 119.9 . .
C12 C11 C10 118.1(6) . .
C12 C11 H11 120.9 . .
C10 C11 H11 120.9 . .
C11 C12 C13 121.8(5) . .
C11 C12 H12 119.1 . .
C13 C12 H12 119.1 . .
C14 C13 C12 119.0(6) . .
C14 C13 H13 120.5 . .
C12 C13 H13 120.5 . .
C13 C14 C9 119.9(5) . .
C13 C14 H14 120.0 . .
C9 C14 H14 120.0 . .
C20 C15 C16 118.2(2) . .
C20 C15 P1 121.4(2) . .
C16 C15 P1 120.1(2) . .
C17 C16 C15 120.9(3) . .
C17 C16 H16 119.6 . .
C15 C16 H16 119.6 . .
C18 C17 C16 120.4(3) . .
C18 C17 H17 119.8 . .
C16 C17 H17 119.8 . .
C17 C18 C19 119.6(3) . .
C17 C18 H18 120.2 . .
C19 C18 H18 120.2 . .
C18 C19 C20 120.3(3) . .
C18 C19 H19 119.8 . .
C20 C19 H19 119.8 . .
C15 C20 C19 120.6(3) . .
C15 C20 H20 119.7 . .
C19 C20 H20 119.7 . .
C26 C21 C22 119.3(3) . .
C26 C21 P2 119.0(2) . .
C22 C21 P2 121.6(3) . .
C23 C22 C21 119.8(3) . .
C23 C22 H22 120.1 . .
C21 C22 H22 120.1 . .
C24 C23 C22 121.1(4) . .
C24 C23 H23 119.5 . .
C22 C23 H23 119.5 . .
C23 C24 C25 119.3(3) . .
C23 C24 H24 120.3 . .
C25 C24 H24 120.3 . .
C24 C25 C26 121.0(4) . .
C24 C25 H25 119.5 . .
C26 C25 H25 119.5 . .
C25 C26 C21 119.6(3) . .
C25 C26 H26 120.2 . .
C21 C26 H26 120.2 . .
C28 C27 C32 119.6(3) . .
C28 C27 P2 121.9(2) . .
C32 C27 P2 118.5(2) . .
C29 C28 C27 119.5(3) . .
C29 C28 H28 120.2 . .
C27 C28 H28 120.2 . .
C30 C29 C28 120.5(3) . .
C30 C29 H29 119.7 . .
C28 C29 H29 119.7 . .
C29 C30 C31 120.8(3) . .
C29 C30 H30 119.6 . .
C31 C30 H30 119.6 . .
C30 C31 C32 119.4(3) . .
C30 C31 H31 120.3 . .
C32 C31 H31 120.3 . .
C31 C32 C27 120.1(3) . .
C31 C32 H32 119.9 . .
C27 C32 H32 119.9 . .
C38 C33 C34 118.8(3) . .
C38 C33 P2 121.3(2) . .
C34 C33 P2 119.8(2) . .
C35 C34 C33 120.4(3) . .
C35 C34 H34 119.8 . .
C33 C34 H34 119.8 . .
C36 C35 C34 120.0(3) . .
C36 C35 H35 120.0 . .
C34 C35 H35 120.0 . .
C35 C36 C37 120.4(4) . .
C35 C36 H36 119.8 . .
C37 C36 H36 119.8 . .
C36 C37 C38 120.5(3) . .
C36 C37 H37 119.8 . .
C38 C37 H37 119.8 . .
C33 C38 C37 119.9(3) . .
C33 C38 H38 120.1 . .
C37 C38 H38 120.1 . .
C40 C39 C44 119.4(3) . .
C40 C39 P2 121.5(2) . .
C44 C39 P2 119.1(2) . .
C41 C40 C39 120.1(3) . .
C41 C40 H40 120.0 . .
C39 C40 H40 120.0 . .
C42 C41 C40 120.0(3) . .
C42 C41 H41 120.0 . .
C40 C41 H41 120.0 . .
C43 C42 C41 120.5(3) . .
C43 C42 H42 119.7 . .
C41 C42 H42 119.7 . .
C42 C43 C44 120.2(3) . .
C42 C43 H43 119.9 . .
C44 C43 H43 119.9 . .
C43 C44 C39 119.8(3) . .
C43 C44 H44 120.1 . .
C39 C44 H44 120.1 . .
O3 O2 C47 96.5(12) . .
O3 O2 C46 65.9(11) . .
C47 O2 C46 30.7(8) . .
O2 O3 C46 84.8(12) . .
O2 O3 C47 52.3(10) . .
C46 O3 C47 32.6(7) . .
C47 C46 O3 76.4(14) . .
C47 C46 O2 47.1(12) . .
O3 C46 O2 29.3(5) . .
C46 C47 O2 102.2(16) . .
C46 C47 O3 71.0(14) . .
O2 C47 O3 31.2(6) . .

loop_
_geom_bond_atom_site_label_1
_geom_bond_atom_site_label_2
_geom_bond_distance
_geom_bond_site_symmetry_2
Ru1 C2 2.047(2) 2_656
Ru1 C2 2.047(2) .
Ru1 C1 2.048(3) .
Ru1 C1 2.048(3) 2_656
Ru1 P1 2.3342(6) .
Ru1 P1 2.3342(6) 2_656
P1 C9 1.822(3) .
P1 C3 1.846(3) .
P1 C15 1.851(3) .
P2 C33 1.792(3) .
P2 C39 1.796(3) .
P2 C27 1.797(3) .
P2 C21 1.800(3) .
N1 C1 1.158(3) .
N2 C2 1.148(3) .
C3 C4 1.364(4) .
C3 C8 1.385(5) .
C4 C5 1.409(6) .
C4 H4 0.9300 .
C5 C6 1.318(7) .
C5 H5 0.9300 .
C6 C7 1.331(7) .
C6 H6 0.9300 .
C7 C8 1.388(5) .
C7 H7 0.9300 .
C8 H8 0.9300 .
C9 C10 1.348(5) .
C9 C14 1.398(5) .
C10 C11 1.419(5) .
C10 H10 0.9300 .
C11 C12 1.361(9) .
C11 H11 0.9300 .
C12 C13 1.399(9) .
C12 H12 0.9300 .
C13 C14 1.362(7) .
C13 H13 0.9300 .
C14 H14 0.9300 .
C15 C20 1.378(4) .
C15 C16 1.388(4) .
C16 C17 1.379(4) .
C16 H16 0.9300 .
C17 C18 1.362(5) .
C17 H17 0.9300 .
C18 C19 1.375(5) .
C18 H18 0.9300 .
C19 C20 1.385(4) .
C19 H19 0.9300 .
C20 H20 0.9300 .
C21 C26 1.382(4) .
C21 C22 1.382(4) .
C22 C23 1.375(5) .
C22 H22 0.9300 .
C23 C24 1.360(6) .
C23 H23 0.9300 .
C24 C25 1.363(6) .
C24 H24 0.9300 .
C25 C26 1.380(5) .
C25 H25 0.9300 .
C26 H26 0.9300 .
C27 C28 1.376(4) .
C27 C32 1.384(4) .
C28 C29 1.375(4) .
C28 H28 0.9300 .
C29 C30 1.361(5) .
C29 H29 0.9300 .
C30 C31 1.362(5) .
C30 H30 0.9300 .
C31 C32 1.381(5) .
C31 H31 0.9300 .
C32 H32 0.9300 .
C33 C38 1.376(4) .
C33 C34 1.397(4) .
C34 C35 1.367(5) .
C34 H34 0.9300 .
C35 C36 1.360(5) .
C35 H35 0.9300 .
C36 C37 1.362(5) .
C36 H36 0.9300 .
C37 C38 1.378(5) .
C37 H37 0.9300 .
C38 H38 0.9300 .
C39 C40 1.376(4) .
C39 C44 1.389(4) .
C40 C41 1.374(4) .
C40 H40 0.9300 .
C41 C42 1.367(5) .
C41 H41 0.9300 .
C42 C43 1.361(5) .
C42 H42 0.9300 .
C43 C44 1.373(4) .
C43 H43 0.9300 .
C44 H44 0.9300 .
O1 C45 1.316(7) .
O2 O3 0.734(11) .
O2 C47 1.120(13) .
O2 C46 1.493(12) .
O3 C46 1.368(14) .
O3 C47 1.407(13) .
C46 C47 0.780(16) .
